data_1521486
loop_
_publ_author_name
'Latroche, M.'
'Paul-Boncour, V.'
'Percheron-Guegan, A.'
'Bouree-Vigneron, F.'
'Andre, G.'

_publ_section_title
;
 Structural and magnetic properties of low D content Y Mn2 deuteride
;
_journal_name_full 'Journal of Solid State Chemistry'
_journal_page_first 398
_journal_page_last 404
_journal_volume 154
_journal_year 2000
_chemical_formula_sum 'D1.26 Mn2 Y'
_chemical_name_systematic 'Y Mn2 D1.26'
_space_group_IT_number 215
_symmetry_space_group_name_Hall 'P -4 2 3'
_symmetry_space_group_name_H-M 'P -4 3 m'
_cell_angle_alpha 90
_cell_angle_beta 90
_cell_angle_gamma 90
_cell_formula_units_Z 8
_cell_length_a 7.855
_cell_length_b 7.855
_cell_length_c 7.855
_cell_volume 484.662
_citation_journal_id_ASTM JSSCBI
_cod_data_source_file Latroche_JSSCBI_2000_1998.cif
_cod_data_source_block D1.26Mn2Y1
_cod_original_cell_volume 484.6616
_cod_original_formula_sum 'D1.26 Mn2 Y1'
_cod_database_code 1521486

loop_
_symmetry_equiv_pos_as_xyz
x,y,z
y,-x,-z
-x,-y,z
-y,x,-z
x,-y,-z
-y,-x,z
-x,y,-z
y,x,z
z,x,y
x,-z,-y
-z,-x,y
-x,z,-y
z,-x,-y
-x,-z,y
-z,x,-y
x,z,y
y,z,x
y,-z,-x
-z,-y,x
-y,z,-x
z,y,x
-y,-z,x
-z,y,-x
z,-y,-x

loop_
_atom_site_label
_atom_site_type_symbol
_atom_site_fract_x
_atom_site_fract_y
_atom_site_fract_z
_atom_site_occupancy
_atom_site_U_iso_or_equiv
Mn2 Mn 0.8642 0.8642 0.6163 1 0.0
D2 D 0.9656 0.9656 0.2571 0.184 0.0
D4 D 0.3064 0.3064 0.9742 0.416 0.0
Mn1 Mn 0.6341 0.6341 0.6341 1 0.0
D1 D 0.4575 0.4575 0.2685 0.164 0.0
Y3 Y 0.2504 0.2504 0.2504 1 0.0
Y2 Y 0 0.5 0.5 1 0.0
Y1 Y 0 0 0 1 0.0
D3 D 0.1808 0.1808 0.9961 0.076 0.0
